data_2004138
loop_
_publ_author_name
'Heshmatpour, F.'
'Wocadlo, S.'
'Massa, W.'
'Dehnicke, K.'

_publ_contact_author
;
Prof. K. Dehnicke
Fachbereich Chemie der Philipps-Universitat
Hans-Meerwein-Strasse
D-35043 Marburg
Germany
;
_publ_section_title
;
 Bis(\h^5^-Cyclopentadienyl)zirkonium(2-<i>n</i>-butyl)acetylid Dimer
;
_journal_issue 11
_journal_name_full 'Acta Crystallographica Section C'
_journal_page_first 2225
_journal_page_last 2227
_journal_paper_doi 10.1107/S0108270195006482
_journal_volume 51
_journal_year 1995
_chemical_formula_structural '[(\h^5^-C~5~H~5~)~2~Zr-C~2~-n-Bu]~2~'
_chemical_formula_sum 'C32 H38 Zr2'
_chemical_formula_weight 605.06
_chemical_name_systematic
;
Bis(\h^5^-Cyclopentadienyl)zirkonium(2-n-butyl)acetylid Dimer
;
_space_group_IT_number 14
_symmetry_cell_setting monoclinic
_symmetry_space_group_name_Hall '-P 2ybc'
_symmetry_space_group_name_H-M 'P 1 21/c 1'
_audit_creation_method SHELXL
_cell_angle_alpha 90.00
_cell_angle_beta 98.68(2)
_cell_angle_gamma 90.00
_cell_formula_units_Z 2
_cell_length_a 9.503(3)
_cell_length_b 8.0500(10)
_cell_length_c 18.033(2)
_cell_measurement_reflns_used 37
_cell_measurement_temperature 228(2)
_cell_measurement_theta_max 19.5
_cell_measurement_theta_min 2.75
_cell_volume 1363.7(5)
_diffrn_ambient_temperature 228(2)
_diffrn_measurement_device 'Siemens P4'
_diffrn_measurement_method \w-scans
_diffrn_radiation_monochromator graphite
_diffrn_radiation_source 'fine-focus sealed tube'
_diffrn_radiation_type MoK\a
_diffrn_radiation_wavelength 0.71073
_diffrn_reflns_av_R_equivalents 0.0497
_diffrn_reflns_av_sigmaI/netI 0.0717
_diffrn_reflns_limit_h_max 9
_diffrn_reflns_limit_h_min -1
_diffrn_reflns_limit_k_max 8
_diffrn_reflns_limit_k_min -1
_diffrn_reflns_limit_l_max 18
_diffrn_reflns_limit_l_min -18
_diffrn_reflns_number 2374
_diffrn_reflns_theta_max 22
_diffrn_reflns_theta_min 2.17
_diffrn_standards_decay_% <2
_diffrn_standards_interval_time 60
_diffrn_standards_number 3
_exptl_absorpt_coefficient_mu 0.782
_exptl_absorpt_correction_type none
_exptl_crystal_colour orange
_exptl_crystal_density_diffrn 1.474
_exptl_crystal_description Plattchen
_exptl_crystal_F_000 620
_exptl_crystal_size_max 0.225
_exptl_crystal_size_mid 0.15
_exptl_crystal_size_min 0.025
_refine_diff_density_max 0.836
_refine_diff_density_min -0.417
_refine_ls_extinction_coef 0.0015(6)
_refine_ls_extinction_method 'SHELXL93 (Sheldrick, 1993)'
_refine_ls_goodness_of_fit_all 0.907
_refine_ls_goodness_of_fit_obs 1.018
_refine_ls_hydrogen_treatment refall
_refine_ls_matrix_type full
_refine_ls_number_parameters 231
_refine_ls_number_reflns 1661
_refine_ls_number_restraints 0
_refine_ls_restrained_S_all 0.907
_refine_ls_restrained_S_obs 1.018
_refine_ls_R_factor_all 0.0495
_refine_ls_R_factor_obs 0.0352
_refine_ls_shift/esd_max 0.001
_refine_ls_shift/esd_mean 0.000
_refine_ls_structure_factor_coef Fsqd
_refine_ls_weighting_details 'w = 1/[\s^2^(Fo^2^)+(0.0498P)^2^] where P=(Fo^2^+2Fc^2^)/3'
_refine_ls_weighting_scheme calc
_refine_ls_wR_factor_all 0.0860
_refine_ls_wR_factor_obs 0.0820
_reflns_number_observed 1262
_reflns_number_total 1661
_reflns_observed_criterion >2sigma(I)
_cod_data_source_file jz1052.cif
_cod_data_source_block hesh7
_cod_depositor_comments
;
The following automatic conversions were performed:
'_symmetry_cell_setting' value 'Monoclinic' changed to 'monoclinic'
according to '/home/saulius/struct/CIF-dictionaries/cif_core.dic'
dictionary named 'cif_core.dic' version 2.4.1 from 2010-06-29.

Automatic conversion script
Id: cif_fix_enum 1527 2010-12-29 10:47:43Z saulius 

The following automatic conversions were performed:

'_symmetry_cell_setting' value 'Monoclinic' changed to 'monoclinic'
according to /home/saulius/struct/CIF-dictionaries/cif_core.dic
dictionary named 'cif_core.dic' version 2.4.1 from
2010-06-29.

'_geom_angle_publ_flag' value 'YES' changed to 'yes'
according to /home/saulius/struct/CIF-dictionaries/cif_core.dic
dictionary named 'cif_core.dic' version 2.4.1 from 2010-06-29 (3
times).

Automatic conversion script
Id: cif_fix_values 1715 2011-07-08 13:25:40Z adriana 

The following automatic conversions were performed:

'_refine_ls_weighting_scheme' value 'calc w =
1/[\s^2^(Fo^2^)+(0.0498P)^2^] where P=(Fo^2^+2Fc^2^)/3' was changed
to 'calc'. New tag '_refine_ls_weighting_details' was created. The
value of the new tag was set to 'w = 1/[\s^2^(Fo^2^)+(0.0498P)^2^]
where P=(Fo^2^+2Fc^2^)/3'.

Automatic conversion script
Id: cif_fix_values 3143 2015-03-26 13:38:13Z robertas 
;
_cod_original_sg_symbol_H-M 'P 21/c'
_cod_original_formula_sum '(C16 H19 Zr1)2'
_cod_database_code 2004138

loop_
_symmetry_equiv_pos_as_xyz
'x, y, z'
'-x, y+1/2, -z+1/2'
'-x, -y, -z'
'x, -y-1/2, z-1/2'

loop_
_atom_site_aniso_label
_atom_site_aniso_U_11
_atom_site_aniso_U_22
_atom_site_aniso_U_33
_atom_site_aniso_U_12
_atom_site_aniso_U_13
_atom_site_aniso_U_23
Zr 0.0212(3) 0.0209(3) 0.0200(3) -0.0004(3) 0.0039(2) -0.0005(3)
C1 0.027(3) 0.035(4) 0.012(3) -0.009(3) 0.004(2) 0.001(3)
C2 0.039(4) 0.011(3) 0.023(3) 0.010(3) -0.015(3) -0.006(2)
C3 0.032(4) 0.032(4) 0.032(3) -0.003(3) 0.008(3) 0.001(3)
C4 0.026(4) 0.035(4) 0.035(4) 0.002(3) 0.008(3) 0.002(3)
C5 0.025(3) 0.039(5) 0.052(4) 0.005(3) 0.012(3) 0.011(3)
C6 0.042(5) 0.086(7) 0.061(5) 0.021(5) 0.001(4) 0.029(5)
C11 0.028(4) 0.023(4) 0.054(4) 0.002(3) 0.014(3) 0.009(3)
C12 0.032(4) 0.046(4) 0.027(3) -0.013(3) 0.010(3) 0.001(3)
C14 0.028(4) 0.046(4) 0.036(4) -0.019(3) -0.001(3) 0.009(3)
C13 0.024(3) 0.041(4) 0.047(4) 0.004(3) 0.012(3) 0.006(3)
C15 0.038(4) 0.027(3) 0.037(4) -0.013(3) 0.016(3) -0.005(3)
C21 0.047(4) 0.023(3) 0.029(3) -0.012(3) 0.005(3) -0.003(3)
C22 0.046(5) 0.030(4) 0.045(4) 0.006(4) 0.004(4) -0.006(3)
C23 0.053(5) 0.058(5) 0.029(4) -0.008(4) 0.016(4) -0.008(4)
C24 0.070(6) 0.034(4) 0.023(4) -0.005(4) -0.022(4) -0.003(3)
C25 0.030(4) 0.038(4) 0.036(4) -0.010(3) -0.001(3) -0.011(3)

loop_
_atom_site_label
_atom_site_occupancy
_atom_site_fract_x
_atom_site_fract_y
_atom_site_fract_z
_atom_site_U_iso_or_equiv
_atom_site_thermal_displace_type
_atom_site_calc_flag
_atom_site_type_symbol
Zr 1 .41175(5) .02980(6) .07641(3) .0206(2) Uani d Zr
C1 1 .4071(6) .1221(7) -.0526(3) .0247(13) Uani d C
C2 1 .3124(6) .1976(6) -.0296(3) .0264(14) Uani d C
C3 1 .1876(7) .3141(8) -.0381(3) .0314(14) Uani d C
H32 1 .110(6) .255(6) -.017(3) .023(14) Uiso d H
H31 1 .219(6) .413(8) -.009(3) .045(18) Uiso d H
C4 1 .1444(6) .3738(8) -0.1181(3) .0318(15) Uani d C
H41 1 .228(5) .426(6) -0.137(2) .010(12) Uiso d H
H42 1 .101(7) .273(9) -0.147(3) .06(2) Uiso d H
C5 1 .0213(7) .4950(9) -0.1267(4) .038(2) Uani d C
H52 1 -.061(6) .440(7) -0.109(3) .034(15) Uiso d H
H51 1 .035(9) .596(12) -0.104(5) .10(3) Uiso d H
C6 1 -.0233(9) .5544(13) -0.2064(5) .063(2) Uani d C
H61 1 -.065(7) .464(8) -0.234(4) .05(2) Uiso d H
H62 1 -0.111(8) .616(9) -0.212(4) .08(2) Uiso d H
H63 1 .071(9) .622(11) -0.220(4) .11(3) Uiso d H
C11 1 .3326(7) -0.2564(8) .1111(4) .034(2) Uani d C
H11 1 .404(6) -0.325(7) .122(3) .024(15) Uiso d H
C12 1 .2657(6) -0.1440(8) .1534(4) .035(2) Uani d C
H12 1 .289(6) -0.124(7) .202(3) .042(18) Uiso d H
C14 1 .1722(7) -0.1072(8) .0322(4) .037(2) Uani d C
H14 1 .129(6) -.072(7) -.010(3) .043(19) Uiso d H
C13 1 .1683(6) -.0512(9) .1043(3) .037(2) Uani d C
H13 1 .117(5) .032(5) .117(2) .004(12) Uiso d H
C15 1 .2742(7) -0.2315(7) .0359(3) .0327(15) Uani d C
H15 1 .303(5) -0.297(6) -.003(3) .027(15) Uiso d H
C21 1 .5215(7) .3171(7) .1126(3) .033(2) Uani d C
H21 1 .538(5) .392(6) .078(3) .011(12) Uiso d H
C22 1 .4038(8) .2976(8) .1488(4) .040(2) Uani d C
H22 1 .337(5) .352(6) .134(3) .011(16) Uiso d H
C23 1 .4301(8) .1754(9) .2017(4) .046(2) Uani d C
H23 1 .366(6) .141(7) .232(3) .045(18) Uiso d H
C24 1 .5653(9) .1117(10) .1973(3) .045(2) Uani d C
H24 1 .607(6) .039(7) .218(3) .012(15) Uiso d H
C25 1 .6214(7) .1995(8) .1418(3) .035(2) Uani d C
H25 1 .701(6) .184(6) .126(3) .013(14) Uiso d H

loop_
_atom_type_symbol
_atom_type_description
_atom_type_scat_dispersion_real
_atom_type_scat_dispersion_imag
_atom_type_scat_source
C C 0.0033 0.0016 'International Tables Vol C Tables 4.2.6.8 and 6.1.1.4'
H H 0.0000 0.0000 'International Tables Vol C Tables 4.2.6.8 and 6.1.1.4'
Zr Zr -2.9673 0.5597 'International Tables Vol C Tables 4.2.6.8 and 6.1.1.4'

loop_
_geom_angle_atom_site_label_1
_geom_angle_atom_site_label_2
_geom_angle_atom_site_label_3
_geom_angle_site_symmetry_1
_geom_angle_site_symmetry_3
_geom_angle
_geom_angle_publ_flag
C1 Zr C2 3_655 . 112.3(2) yes
C1 Zr C1 3_655 . 83.4(2) yes
C2 Zr C1 . . 28.9(2) yes
C1 Zr C24 3_655 . 86.9(3) ?
C2 Zr C24 . . 130.1(2) ?
C1 Zr C24 . . 132.1(2) ?
C1 Zr C15 3_655 . 82.4(2) ?
C2 Zr C15 . . 96.5(2) ?
C1 Zr C15 . . 92.5(2) ?
C24 Zr C15 . . 132.4(2) ?
C1 Zr C13 3_655 . 131.4(2) ?
C2 Zr C13 . . 92.4(2) ?
C1 Zr C13 . . 112.5(3) ?
C24 Zr C13 . . 108.9(3) ?
C15 Zr C13 . . 52.6(2) ?
C1 Zr C23 3_655 . 118.7(3) ?
C2 Zr C23 . . 114.5(2) ?
C1 Zr C23 . . 134.5(2) ?
C24 Zr C23 . . 32.1(2) ?
C15 Zr C23 . . 127.4(2) ?
C13 Zr C23 . . 83.3(3) ?
C1 Zr C22 3_655 . 131.2(2) ?
C2 Zr C22 . . 83.9(2) ?
C1 Zr C22 . . 103.6(2) ?
C24 Zr C22 . . 52.3(3) ?
C15 Zr C22 . . 143.6(2) ?
C13 Zr C22 . . 91.0(3) ?
C23 Zr C22 . . 31.4(2) ?
C1 Zr C12 3_655 . 108.0(2) ?
C2 Zr C12 . . 124.3(2) ?
C1 Zr C12 . . 139.5(2) ?
C24 Zr C12 . . 87.9(2) ?
C15 Zr C12 . . 52.8(2) ?
C13 Zr C12 . . 32.1(2) ?
C23 Zr C12 . . 74.7(2) ?
C22 Zr C12 . . 97.3(2) ?
C1 Zr C11 3_655 . 79.2(2) ?
C2 Zr C11 . . 127.6(2) ?
C1 Zr C11 . . 123.4(2) ?
C24 Zr C11 . . 100.3(2) ?
C15 Zr C11 . . 32.1(2) ?
C13 Zr C11 . . 53.2(2) ?
C23 Zr C11 . . 100.6(2) ?
C22 Zr C11 . . 128.0(2) ?
C12 Zr C11 . . 32.1(2) ?
C1 Zr C14 3_655 . 112.7(2) ?
C2 Zr C14 . . 76.7(2) ?
C1 Zr C14 . . 86.9(3) ?
C24 Zr C14 . . 139.2(3) ?
C15 Zr C14 . . 31.7(2) ?
C13 Zr C14 . . 31.6(2) ?
C23 Zr C14 . . 114.7(3) ?
C22 Zr C14 . . 115.9(2) ?
C12 Zr C14 . . 52.7(2) ?
C11 Zr C14 . . 53.0(2) ?
C1 Zr C25 3_655 . 79.0(2) ?
C2 Zr C25 . . 104.6(2) ?
C1 Zr C25 . . 100.3(2) ?
C24 Zr C25 . . 31.9(2) ?
C15 Zr C25 . . 155.9(2) ?
C13 Zr C25 . . 136.1(2) ?
C23 Zr C25 . . 52.8(3) ?
C22 Zr C25 . . 52.2(2) ?
C12 Zr C25 . . 119.8(2) ?
C11 Zr C25 . . 127.8(2) ?
C14 Zr C25 . . 167.1(2) ?
C2 C1 Zr . 3_655 171.0(4) yes
C2 C1 Zr . . 74.5(4) yes
Zr C1 Zr 3_655 . 96.6(2) yes
C1 C2 C3 . . 153.5(6) yes
C1 C2 Zr . . 76.6(4) yes
C3 C2 Zr . . 129.7(4) yes
C2 C3 C4 . . 113.1(5) yes
C5 C4 C3 . . 113.4(5) yes
C6 C5 C4 . . 113.8(6) yes
C12 C11 C15 . . 106.9(6) yes
C11 C12 C13 . . 108.2(6) yes
C13 C14 C15 . . 108.0(6) yes
C14 C13 C12 . . 108.2(6) yes
C14 C15 C11 . . 108.8(6) yes
C22 C21 C25 . . 107.3(6) yes
C23 C22 C21 . . 109.5(7) yes
C22 C23 C24 . . 107.3(7) yes
C25 C24 C23 . . 108.0(7) yes
C21 C25 C24 . . 107.7(7) yes

loop_
_geom_bond_atom_site_label_1
_geom_bond_atom_site_label_2
_geom_bond_site_symmetry_2
_geom_bond_distance
_geom_bond_publ_flag
Zr C1 . 2.437(5) yes
Zr C1 3_655 2.206(6) yes
Zr C2 . 2.413(6) yes
Zr C11 . 2.531(6) yes
Zr C12 . 2.529(6) yes
Zr C13 . 2.526(6) yes
Zr C14 . 2.547(6) yes
Zr C15 . 2.526(6) yes
Zr C21 . 2.580(6) yes
Zr C22 . 2.527(6) yes
Zr C23 . 2.527(6) yes
Zr C24 . 2.521(7) yes
Zr C25 . 2.553(7) yes
Zr Zr . 3.469 yes
C1 C2 . 1.210(7) yes
C1 Zr 3_655 2.206(6) yes
C2 C3 . 1.501(8) yes
C3 C4 . 1.517(8) yes
C4 C5 . 1.513(8) yes
C5 C6 . 1.513(10) yes
C11 C12 . 1.397(9) yes
C11 C15 . 1.400(9) yes
C12 C13 . 1.398(9) yes
C14 C13 . 1.381(9) yes
C14 C15 . 1.388(9) yes
C21 C22 . 1.386(9) yes
C21 C25 . 1.387(9) yes
C22 C23 . 1.366(10) yes
C23 C24 . 1.396(10) yes
C24 C25 . 1.394(9) yes

loop_
_geom_torsion_atom_site_label_1
_geom_torsion_atom_site_label_2
_geom_torsion_atom_site_label_3
_geom_torsion_atom_site_label_4
_geom_torsion_site_symmetry_1
_geom_torsion
_geom_torsion_publ_flag
C1 Zr C1 C2 3_655 -179.0(5) yes
Zr C1 C2 C3 3_655 178(2) yes
Zr C1 C2 C3 . -175.3(13) yes
Zr C1 C2 Zr 3_655 -6(3) yes
C1 C2 C3 C4 . 3.7(15) yes
Zr C2 C3 C4 . -170.3(4) yes
C2 C3 C4 C5 . -178.4(5) yes
C3 C4 C5 C6 . -179.6(7) yes
C15 C11 C12 C13 . -0.4(6) ?
C15 C14 C13 C12 . -1.6(7) ?
C11 C12 C13 C14 . 1.2(7) ?
C13 C14 C15 C11 . 1.3(7) ?
C12 C11 C15 C14 . -0.6(6) ?
C25 C21 C22 C23 . 2.2(7) ?
C21 C22 C23 C24 . -2.0(8) ?
C22 C23 C24 C25 . 1.0(7) ?
C22 C21 C25 C24 . -1.6(7) ?
C23 C24 C25 C21 . 0.3(7) ?
